data_7214190
loop_
_publ_author_name
'Zheng, Sheng-Run'
'Chen, Rui-Ling'
'Liu, Zi-Meng'
'Wen, Xi-Ling'
'Xie, Tao'
'Fan, Jun'
'Zhang, Wei-Guang'

_publ_section_title
;
 Construction of terpyridine--Ln(iii) coordination polymers: structural
 diversity, visible and NIR luminescence properties and response to
 nerve-agent mimics
;
_journal_issue 14
_journal_name_full CrystEngComm
_journal_page_first 2898
_journal_paper_doi 10.1039/c3ce42091d
_journal_volume 16
_journal_year 2014
_chemical_formula_sum 'C25 H19 Er N3 O10 S2'
_chemical_formula_weight 752.81
_chemical_name_systematic
; 
 ? 
;
_space_group_IT_number 2
_symmetry_cell_setting triclinic
_symmetry_space_group_name_Hall '-P 1'
_symmetry_space_group_name_H-M 'P -1'
_atom_sites_solution_hydrogens geom
_atom_sites_solution_primary direct
_atom_sites_solution_secondary difmap
_audit_creation_method SHELXL-97
_cell_angle_alpha 109.7400(10)
_cell_angle_beta 103.1380(10)
_cell_angle_gamma 109.2170(10)
_cell_formula_units_Z 2
_cell_length_a 10.7213(10)
_cell_length_b 11.9418(11)
_cell_length_c 11.9667(11)
_cell_measurement_reflns_used 2933
_cell_measurement_temperature 293(2)
_cell_measurement_theta_max 27.11
_cell_measurement_theta_min 2.22
_cell_volume 1259.1(2)
_computing_cell_refinement 'Bruker SAINT'
_computing_data_collection 'Bruker APEX2'
_computing_data_reduction 'Bruker SAINT'
_computing_molecular_graphics 'Bruker SHELXTL'
_computing_publication_material 'Bruker SHELXTL'
_computing_structure_refinement 'SHELXL-97 (Sheldrick, 2008)'
_computing_structure_solution 'SHELXS-97 (Sheldrick, 2008)'
_diffrn_ambient_temperature 293(2)
_diffrn_measured_fraction_theta_full 0.967
_diffrn_measured_fraction_theta_max 0.967
_diffrn_measurement_device_type 'Bruker APEX-II CCD'
_diffrn_measurement_method '\f and \w scans'
_diffrn_radiation_monochromator graphite
_diffrn_radiation_source 'fine-focus sealed tube'
_diffrn_radiation_type MoK\a
_diffrn_radiation_wavelength 0.71073
_diffrn_reflns_av_R_equivalents 0.0220
_diffrn_reflns_av_sigmaI/netI 0.0510
_diffrn_reflns_limit_h_max 13
_diffrn_reflns_limit_h_min -13
_diffrn_reflns_limit_k_max 15
_diffrn_reflns_limit_k_min -15
_diffrn_reflns_limit_l_max 8
_diffrn_reflns_limit_l_min -15
_diffrn_reflns_number 7533
_diffrn_reflns_theta_full 27.00
_diffrn_reflns_theta_max 27.00
_diffrn_reflns_theta_min 1.96
_exptl_absorpt_coefficient_mu 3.566
_exptl_absorpt_correction_T_max 0.6168
_exptl_absorpt_correction_T_min 0.5076
_exptl_absorpt_correction_type multi-scan
_exptl_crystal_colour colorless
_exptl_crystal_density_diffrn 1.986
_exptl_crystal_density_method 'not measured'
_exptl_crystal_description block
_exptl_crystal_F_000 740
_exptl_crystal_size_max 0.22
_exptl_crystal_size_mid 0.19
_exptl_crystal_size_min 0.15
_refine_diff_density_max 0.844
_refine_diff_density_min -0.921
_refine_diff_density_rms 0.143
_refine_ls_extinction_method none
_refine_ls_goodness_of_fit_ref 1.049
_refine_ls_hydrogen_treatment constr
_refine_ls_matrix_type full
_refine_ls_number_parameters 370
_refine_ls_number_reflns 5315
_refine_ls_number_restraints 0
_refine_ls_restrained_S_all 1.049
_refine_ls_R_factor_all 0.0409
_refine_ls_R_factor_gt 0.0346
_refine_ls_shift/su_max 0.000
_refine_ls_shift/su_mean 0.000
_refine_ls_structure_factor_coef Fsqd
_refine_ls_weighting_details 'calc w=1/[\s^2^(Fo^2^)+(0.0390P)^2^+0.7375P] where P=(Fo^2^+2Fc^2^)/3'
_refine_ls_weighting_scheme calc
_refine_ls_wR_factor_gt 0.0786
_refine_ls_wR_factor_ref 0.0824
_reflns_number_gt 4710
_reflns_number_total 5315
_reflns_threshold_expression >2sigma(I)
_cod_data_source_file c3ce42091d.txt
_cod_data_source_block 20
_cod_depositor_comments
;
The following automatic conversions were performed:

'_symmetry_cell_setting' value 'Triclinic' changed to 'triclinic'
according to
/usr/data/users/saulius/crontab/automatic-downloads/current/RSC/lib/dictionaries/cif_core.dic
dictionary named 'cif_core.dic' version 2.4.2 from 2011-04-26.

Automatic conversion script
Id: cif_fix_values 2281 2013-09-26 08:29:07Z andrius 
;
_cod_original_sg_symbol_H-M 'P-1   '
_cod_database_code 7214190

loop_
_symmetry_equiv_pos_as_xyz
'x, y, z'
'-x, -y, -z'

loop_
_atom_site_label
_atom_site_type_symbol
_atom_site_fract_x
_atom_site_fract_y
_atom_site_fract_z
_atom_site_U_iso_or_equiv
_atom_site_adp_type
_atom_site_occupancy
_atom_site_symmetry_multiplicity
_atom_site_calc_flag
_atom_site_refinement_flags
Er1 Er 0.03341(2) 0.46517(2) 0.18176(2) 0.01765(8) Uani 1 1 d .
S1 S 0.19412(15) 0.26720(13) 0.25078(14) 0.0297(3) Uani 1 1 d .
S2 S 0.15800(13) -0.21879(12) 0.14271(12) 0.0225(3) Uani 1 1 d .
O1 O 0.2097(5) 0.2216(4) 0.1295(4) 0.0499(12) Uani 1 1 d .
O2 O 0.0917(4) 0.3238(4) 0.2504(3) 0.0288(8) Uani 1 1 d .
O3 O 0.3265(4) 0.3526(4) 0.3612(5) 0.0495(12) Uani 1 1 d .
O4 O 0.3113(4) -0.1485(4) 0.1958(4) 0.0436(11) Uani 1 1 d .
O5 O 0.1016(4) -0.3236(4) 0.1794(4) 0.0304(8) Uani 1 1 d .
O6 O 0.0963(4) -0.2636(4) 0.0045(3) 0.0303(8) Uani 1 1 d .
O7 O -0.1829(4) 0.5361(4) -0.0778(3) 0.0284(8) Uani 1 1 d .
O8 O -0.1636(4) 0.4790(4) 0.0815(4) 0.0340(9) Uani 1 1 d .
N1 N 0.1729(4) 0.6471(4) 0.7623(4) 0.0239(9) Uani 1 1 d .
N2 N -0.0290(4) 0.4002(4) 0.6130(4) 0.0228(9) Uani 1 1 d .
N3 N -0.2745(4) 0.3674(4) 0.6385(4) 0.0258(9) Uani 1 1 d .
C1 C 0.2662(6) 0.7734(6) 0.8316(6) 0.0349(13) Uani 1 1 d .
H1A H 0.2412 0.8292 0.8878 0.042 Uiso 1 1 calc R
C2 C 0.3980(6) 0.8275(6) 0.8257(6) 0.0397(14) Uani 1 1 d .
H2A H 0.4594 0.9173 0.8759 0.048 Uiso 1 1 calc R
C3 C 0.4366(6) 0.7459(6) 0.7440(6) 0.0375(14) Uani 1 1 d .
H3A H 0.5264 0.7790 0.7404 0.045 Uiso 1 1 calc R
C4 C 0.3410(6) 0.6142(6) 0.6673(5) 0.0305(12) Uani 1 1 d .
H4A H 0.3645 0.5582 0.6097 0.037 Uiso 1 1 calc R
C5 C 0.2076(5) 0.5657(5) 0.6774(5) 0.0236(11) Uani 1 1 d .
C6 C 0.0969(5) 0.4280(5) 0.5976(5) 0.0249(11) Uani 1 1 d .
C7 C 0.1191(6) 0.3328(5) 0.5095(5) 0.0283(11) Uani 1 1 d .
H7A H 0.2082 0.3531 0.5038 0.034 Uiso 1 1 calc R
C8 C 0.0080(6) 0.2089(5) 0.4313(5) 0.0273(11) Uani 1 1 d .
C9 C -0.1253(6) 0.1814(5) 0.4394(5) 0.0282(11) Uani 1 1 d .
H9A H -0.2030 0.0993 0.3846 0.034 Uiso 1 1 calc R
C10 C -0.1397(5) 0.2797(5) 0.5313(5) 0.0236(10) Uani 1 1 d .
C11 C -0.2781(5) 0.2612(5) 0.5475(5) 0.0232(10) Uani 1 1 d .
C12 C -0.4028(6) 0.1450(6) 0.4692(5) 0.0352(13) Uani 1 1 d .
H12A H -0.4016 0.0728 0.4080 0.042 Uiso 1 1 calc R
C13 C -0.5286(6) 0.1383(6) 0.4838(6) 0.0440(15) Uani 1 1 d .
H13A H -0.6132 0.0606 0.4343 0.053 Uiso 1 1 calc R
C14 C -0.5270(6) 0.2489(6) 0.5734(6) 0.0402(15) Uani 1 1 d .
H14A H -0.6110 0.2488 0.5823 0.048 Uiso 1 1 calc R
C15 C -0.3976(6) 0.3594(6) 0.6493(6) 0.0351(13) Uani 1 1 d .
H15A H -0.3963 0.4325 0.7115 0.042 Uiso 1 1 calc R
C16 C 0.0324(6) 0.1026(5) 0.3427(5) 0.0274(11) Uani 1 1 d .
C17 C 0.1152(5) 0.1188(5) 0.2690(5) 0.0220(10) Uani 1 1 d .
C18 C 0.1461(5) 0.0177(5) 0.2040(5) 0.0234(10) Uani 1 1 d .
H18A H 0.2008 0.0298 0.1551 0.028 Uiso 1 1 calc R
C19 C 0.0960(5) -0.1019(5) 0.2113(5) 0.0220(10) Uani 1 1 d .
C20 C 0.0065(6) -0.1242(5) 0.2758(5) 0.0318(12) Uani 1 1 d .
H20A H -0.0324 -0.2059 0.2766 0.038 Uiso 1 1 calc R
C21 C -0.0249(6) -0.0224(6) 0.3398(5) 0.0358(13) Uani 1 1 d .
H21A H -0.0865 -0.0381 0.3823 0.043 Uiso 1 1 calc R
C22 C -0.2280(5) 0.5065(5) 0.0024(5) 0.0231(10) Uani 1 1 d .
C23 C -0.3692(5) 0.5041(5) 0.0003(5) 0.0220(10) Uani 1 1 d .
C24 C -0.4230(5) 0.5745(6) -0.0501(5) 0.0294(12) Uani 1 1 d .
H24A H -0.3715 0.6249 -0.0831 0.035 Uiso 1 1 calc R
O1W O 0.4010(6) 0.1184(6) 0.7780(6) 0.098(2) Uani 1 1 d .
H1WA H 0.4128 0.1979 0.8162 0.147 Uiso 1 1 d R
H1WB H 0.4845 0.1226 0.7902 0.147 Uiso 1 1 d R
O2W O 0.2671(10) 0.0629(9) 0.9424(8) 0.157(4) Uani 1 1 d .
H2WA H 0.1857 0.0107 0.8856 0.235 Uiso 1 1 d R
H2WB H 0.2623 0.1265 0.9973 0.235 Uiso 1 1 d R
C25 C -0.4460(6) 0.4305(6) 0.0510(6) 0.0319(13) Uani 1 1 d .
H25A H -0.4090 0.3842 0.0860 0.038 Uiso 1 1 calc R

loop_
_atom_site_aniso_label
_atom_site_aniso_U_11
_atom_site_aniso_U_22
_atom_site_aniso_U_33
_atom_site_aniso_U_23
_atom_site_aniso_U_13
_atom_site_aniso_U_12
Er1 0.01973(12) 0.01766(12) 0.01875(12) 0.00800(9) 0.00970(9) 0.01043(9)
S1 0.0359(7) 0.0245(7) 0.0450(8) 0.0218(7) 0.0248(7) 0.0191(6)
S2 0.0283(6) 0.0161(6) 0.0214(6) 0.0052(5) 0.0092(5) 0.0115(5)
O1 0.088(3) 0.042(3) 0.069(3) 0.040(3) 0.064(3) 0.045(3)
O2 0.037(2) 0.031(2) 0.033(2) 0.0197(18) 0.0173(17) 0.0221(18)
O3 0.029(2) 0.037(3) 0.072(3) 0.025(2) 0.009(2) 0.0096(19)
O4 0.026(2) 0.036(2) 0.055(3) 0.011(2) 0.0091(19) 0.0119(18)
O5 0.043(2) 0.0225(19) 0.034(2) 0.0151(17) 0.0166(18) 0.0192(17)
O6 0.039(2) 0.026(2) 0.0216(19) 0.0061(17) 0.0134(17) 0.0120(17)
O7 0.0273(19) 0.036(2) 0.030(2) 0.0169(18) 0.0187(16) 0.0161(17)
O8 0.0245(19) 0.050(3) 0.046(2) 0.033(2) 0.0170(18) 0.0231(19)
N1 0.027(2) 0.022(2) 0.023(2) 0.0108(19) 0.0110(18) 0.0098(19)
N2 0.029(2) 0.022(2) 0.021(2) 0.0094(19) 0.0131(18) 0.0130(19)
N3 0.028(2) 0.025(2) 0.026(2) 0.011(2) 0.0118(19) 0.0126(19)
C1 0.040(3) 0.028(3) 0.039(3) 0.013(3) 0.023(3) 0.015(3)
C2 0.036(3) 0.034(3) 0.036(3) 0.011(3) 0.012(3) 0.006(3)
C3 0.025(3) 0.047(4) 0.039(3) 0.023(3) 0.014(3) 0.009(3)
C4 0.033(3) 0.039(3) 0.031(3) 0.019(3) 0.019(2) 0.021(3)
C5 0.028(3) 0.028(3) 0.025(3) 0.017(2) 0.015(2) 0.016(2)
C6 0.031(3) 0.027(3) 0.029(3) 0.019(2) 0.017(2) 0.017(2)
C7 0.036(3) 0.030(3) 0.025(3) 0.011(2) 0.015(2) 0.021(3)
C8 0.046(3) 0.024(3) 0.022(3) 0.012(2) 0.016(2) 0.022(3)
C9 0.036(3) 0.020(3) 0.025(3) 0.006(2) 0.010(2) 0.012(2)
C10 0.030(3) 0.025(3) 0.019(2) 0.011(2) 0.010(2) 0.014(2)
C11 0.030(3) 0.024(3) 0.017(2) 0.010(2) 0.009(2) 0.012(2)
C12 0.036(3) 0.031(3) 0.029(3) 0.010(3) 0.009(3) 0.009(3)
C13 0.032(3) 0.036(4) 0.041(4) 0.011(3) 0.004(3) 0.002(3)
C14 0.023(3) 0.050(4) 0.048(4) 0.024(3) 0.012(3) 0.015(3)
C15 0.031(3) 0.037(3) 0.034(3) 0.011(3) 0.011(3) 0.019(3)
C16 0.037(3) 0.023(3) 0.026(3) 0.012(2) 0.014(2) 0.013(2)
C17 0.027(3) 0.017(2) 0.024(3) 0.009(2) 0.012(2) 0.010(2)
C18 0.029(3) 0.022(3) 0.025(3) 0.013(2) 0.015(2) 0.013(2)
C19 0.030(3) 0.016(2) 0.019(2) 0.005(2) 0.009(2) 0.012(2)
C20 0.049(3) 0.023(3) 0.033(3) 0.015(3) 0.025(3) 0.019(3)
C21 0.052(4) 0.042(3) 0.032(3) 0.023(3) 0.031(3) 0.026(3)
C22 0.022(2) 0.022(3) 0.026(3) 0.009(2) 0.010(2) 0.012(2)
C23 0.020(2) 0.030(3) 0.027(3) 0.017(2) 0.015(2) 0.016(2)
C24 0.027(3) 0.039(3) 0.041(3) 0.028(3) 0.022(2) 0.019(2)
O1W 0.078(4) 0.079(5) 0.102(5) 0.010(4) 0.033(4) 0.028(4)
O2W 0.183(9) 0.155(9) 0.116(7) 0.022(6) 0.059(6) 0.095(8)
C25 0.032(3) 0.048(4) 0.047(3) 0.040(3) 0.023(3) 0.029(3)

loop_
_atom_type_symbol
_atom_type_description
_atom_type_scat_dispersion_real
_atom_type_scat_dispersion_imag
_atom_type_scat_source
C C 0.0033 0.0016 'International Tables Vol C Tables 4.2.6.8 and 6.1.1.4'
Er Er -0.2586 4.9576 'International Tables Vol C Tables 4.2.6.8 and 6.1.1.4'
N N 0.0061 0.0033 'International Tables Vol C Tables 4.2.6.8 and 6.1.1.4'
O O 0.0106 0.0060 'International Tables Vol C Tables 4.2.6.8 and 6.1.1.4'
S S 0.1246 0.1234 'International Tables Vol C Tables 4.2.6.8 and 6.1.1.4'
H H 0.0000 0.0000 'International Tables Vol C Tables 4.2.6.8 and 6.1.1.4'

loop_
_geom_angle_atom_site_label_1
_geom_angle_atom_site_label_2
_geom_angle_atom_site_label_3
_geom_angle
_geom_angle_site_symmetry_1
_geom_angle_site_symmetry_3
O7 Er1 O8 114.28(13) 2_565 .
O7 Er1 O2 89.21(13) 2_565 .
O8 Er1 O2 139.22(13) . .
O7 Er1 O6 76.33(13) 2_565 2
O8 Er1 O6 75.60(14) . 2
O2 Er1 O6 78.68(13) . 2
O7 Er1 O5 77.96(13) 2_565 1_565
O8 Er1 O5 70.33(13) . 1_565
O2 Er1 O5 150.04(13) . 1_565
O6 Er1 O5 123.04(12) 2 1_565
O7 Er1 N2 139.97(14) 2_565 2_566
O8 Er1 N2 87.73(14) . 2_566
O2 Er1 N2 94.74(13) . 2_566
O6 Er1 N2 143.47(13) 2 2_566
O5 Er1 N2 79.09(13) 1_565 2_566
O7 Er1 N1 153.26(14) 2_565 2_566
O8 Er1 N1 69.99(13) . 2_566
O2 Er1 N1 74.67(13) . 2_566
O6 Er1 N1 79.62(13) 2 2_566
O5 Er1 N1 125.86(13) 1_565 2_566
N2 Er1 N1 64.08(13) 2_566 2_566
O7 Er1 N3 77.91(13) 2_565 2_566
O8 Er1 N3 134.36(14) . 2_566
O2 Er1 N3 81.02(13) . 2_566
O6 Er1 N3 147.20(14) 2 2_566
O5 Er1 N3 69.92(13) 1_565 2_566
N2 Er1 N3 63.53(14) 2_566 2_566
N1 Er1 N3 119.17(13) 2_566 2_566
O1 S1 O3 115.0(3) . .
O1 S1 O2 112.6(2) . .
O3 S1 O2 111.9(3) . .
O1 S1 C17 104.8(2) . .
O3 S1 C17 105.8(2) . .
O2 S1 C17 105.8(2) . .
O4 S2 O5 114.1(2) . .
O4 S2 O6 112.9(2) . .
O5 S2 O6 112.6(2) . .
O4 S2 C19 106.3(2) . .
O5 S2 C19 104.9(2) . .
O6 S2 C19 105.2(2) . .
S1 O2 Er1 139.3(2) . .
S2 O5 Er1 159.8(2) . 1_545
S2 O6 Er1 137.7(2) . 2
C22 O7 Er1 148.0(3) . 2_565
C22 O8 Er1 150.8(3) . .
C1 N1 C5 118.2(4) . .
C1 N1 Er1 123.2(4) . 2_566
C5 N1 Er1 116.6(3) . 2_566
C10 N2 C6 118.1(4) . .
C10 N2 Er1 120.2(3) . 2_566
C6 N2 Er1 119.2(3) . 2_566
C15 N3 C11 117.5(5) . .
C15 N3 Er1 122.6(4) . 2_566
C11 N3 Er1 117.1(3) . 2_566
N1 C1 C2 124.0(6) . .
N1 C1 H1A 118.0 . .
C2 C1 H1A 118.0 . .
C3 C2 C1 118.5(6) . .
C3 C2 H2A 120.7 . .
C1 C2 H2A 120.7 . .
C2 C3 C4 119.3(5) . .
C2 C3 H3A 120.3 . .
C4 C3 H3A 120.3 . .
C3 C4 C5 119.2(5) . .
C3 C4 H4A 120.4 . .
C5 C4 H4A 120.4 . .
N1 C5 C4 120.7(5) . .
N1 C5 C6 116.0(4) . .
C4 C5 C6 123.3(5) . .
N2 C6 C7 122.0(5) . .
N2 C6 C5 115.7(4) . .
C7 C6 C5 122.2(5) . .
C8 C7 C6 119.3(5) . .
C8 C7 H7A 120.4 . .
C6 C7 H7A 120.4 . .
C7 C8 C9 119.5(5) . .
C7 C8 C16 120.0(5) . .
C9 C8 C16 120.4(5) . .
C10 C9 C8 118.4(5) . .
C10 C9 H9A 120.8 . .
C8 C9 H9A 120.8 . .
N2 C10 C9 122.5(5) . .
N2 C10 C11 114.7(4) . .
C9 C10 C11 122.8(5) . .
N3 C11 C12 122.6(5) . .
N3 C11 C10 115.3(4) . .
C12 C11 C10 122.0(5) . .
C13 C12 C11 118.8(6) . .
C13 C12 H12A 120.6 . .
C11 C12 H12A 120.6 . .
C12 C13 C14 119.0(6) . .
C12 C13 H13A 120.5 . .
C14 C13 H13A 120.5 . .
C13 C14 C15 118.3(5) . .
C13 C14 H14A 120.8 . .
C15 C14 H14A 120.8 . .
N3 C15 C14 123.7(6) . .
N3 C15 H15A 118.1 . .
C14 C15 H15A 118.1 . .
C17 C16 C21 116.9(5) . .
C17 C16 C8 126.0(5) . .
C21 C16 C8 116.9(5) . .
C18 C17 C16 120.8(4) . .
C18 C17 S1 113.7(4) . .
C16 C17 S1 125.6(4) . .
C17 C18 C19 120.5(4) . .
C17 C18 H18A 119.7 . .
C19 C18 H18A 119.7 . .
C20 C19 C18 120.0(5) . .
C20 C19 S2 121.9(4) . .
C18 C19 S2 118.0(4) . .
C19 C20 C21 118.8(5) . .
C19 C20 H20A 120.6 . .
C21 C20 H20A 120.6 . .
C20 C21 C16 122.6(5) . .
C20 C21 H21A 118.7 . .
C16 C21 H21A 118.7 . .
O8 C22 O7 124.5(4) . .
O8 C22 C23 118.2(4) . .
O7 C22 C23 117.3(4) . .
C24 C23 C25 119.8(4) . .
C24 C23 C22 121.0(4) . .
C25 C23 C22 119.2(4) . .
C23 C24 C25 119.5(5) . 2_465
C23 C24 H24A 120.2 . .
C25 C24 H24A 120.2 2_465 .
H1WA O1W H1WB 106.4 . .
H2WA O2W H2WB 109.1 . .
C24 C25 C23 120.7(4) 2_465 .
C24 C25 H25A 119.6 2_465 .
C23 C25 H25A 119.6 . .

loop_
_geom_bond_atom_site_label_1
_geom_bond_atom_site_label_2
_geom_bond_distance
_geom_bond_site_symmetry_2
Er1 O7 2.242(3) 2_565
Er1 O8 2.267(3) .
Er1 O2 2.306(3) .
Er1 O6 2.336(4) 2
Er1 O5 2.396(3) 1_565
Er1 N2 2.461(4) 2_566
Er1 N1 2.543(4) 2_566
Er1 N3 2.544(4) 2_566
S1 O1 1.437(4) .
S1 O3 1.444(4) .
S1 O2 1.466(4) .
S1 C17 1.806(5) .
S2 O4 1.437(4) .
S2 O5 1.455(4) .
S2 O6 1.460(4) .
S2 C19 1.774(5) .
O5 Er1 2.396(3) 1_545
O6 Er1 2.336(4) 2
O7 C22 1.268(6) .
O7 Er1 2.242(3) 2_565
O8 C22 1.243(6) .
N1 C1 1.322(7) .
N1 C5 1.363(6) .
N1 Er1 2.543(4) 2_566
N2 C10 1.354(6) .
N2 C6 1.351(6) .
N2 Er1 2.461(4) 2_566
N3 C15 1.330(7) .
N3 C11 1.346(6) .
N3 Er1 2.544(4) 2_566
C1 C2 1.376(8) .
C1 H1A 0.9300 .
C2 C3 1.372(9) .
C2 H2A 0.9300 .
C3 C4 1.379(8) .
C3 H3A 0.9300 .
C4 C5 1.405(7) .
C4 H4A 0.9300 .
C5 C6 1.472(7) .
C6 C7 1.393(7) .
C7 C8 1.371(8) .
C7 H7A 0.9300 .
C8 C9 1.391(7) .
C8 C16 1.497(7) .
C9 C10 1.391(7) .
C9 H9A 0.9300 .
C10 C11 1.495(7) .
C11 C12 1.386(7) .
C12 C13 1.380(8) .
C12 H12A 0.9300 .
C13 C14 1.384(9) .
C13 H13A 0.9300 .
C14 C15 1.380(8) .
C14 H14A 0.9300 .
C15 H15A 0.9300 .
C16 C17 1.401(7) .
C16 C21 1.399(7) .
C17 C18 1.386(7) .
C18 C19 1.392(6) .
C18 H18A 0.9300 .
C19 C20 1.377(7) .
C20 C21 1.391(7) .
C20 H20A 0.9300 .
C21 H21A 0.9300 .
C22 C23 1.499(6) .
C23 C24 1.381(7) .
C23 C25 1.389(7) .
C24 C25 1.383(7) 2_465
C24 H24A 0.9300 .
O1W H1WA 0.8535 .
O1W H1WB 0.8549 .
O2W H2WA 0.8355 .
O2W H2WB 0.8463 .
C25 C24 1.383(7) 2_465
C25 H25A 0.9300 .

loop_
_geom_torsion_atom_site_label_1
_geom_torsion_atom_site_label_2
_geom_torsion_atom_site_label_3
_geom_torsion_atom_site_label_4
_geom_torsion
_geom_torsion_site_symmetry_1
_geom_torsion_site_symmetry_4
O1 S1 O2 Er1 -44.1(4) . .
O3 S1 O2 Er1 87.3(4) . .
C17 S1 O2 Er1 -158.0(3) . .
O7 Er1 O2 S1 8.7(4) 2_565 .
O8 Er1 O2 S1 136.6(3) . .
O6 Er1 O2 S1 85.0(4) 2 .
O5 Er1 O2 S1 -55.1(5) 1_565 .
N2 Er1 O2 S1 -131.4(4) 2_566 .
N1 Er1 O2 S1 167.2(4) 2_566 .
N3 Er1 O2 S1 -69.1(4) 2_566 .
O4 S2 O5 Er1 -78.8(7) . 1_545
O6 S2 O5 Er1 51.6(7) . 1_545
C19 S2 O5 Er1 165.4(6) . 1_545
O4 S2 O6 Er1 115.2(3) . 2
O5 S2 O6 Er1 -15.7(4) . 2
C19 S2 O6 Er1 -129.3(3) . 2
O7 Er1 O8 C22 -19.2(8) 2_565 .
O2 Er1 O8 C22 -139.2(7) . .
O6 Er1 O8 C22 -86.6(8) 2 .
O5 Er1 O8 C22 47.0(8) 1_565 .
N2 Er1 O8 C22 126.2(8) 2_566 .
N1 Er1 O8 C22 -170.6(8) 2_566 .
N3 Er1 O8 C22 77.7(8) 2_566 .
C5 N1 C1 C2 -1.6(8) . .
Er1 N1 C1 C2 161.5(5) 2_566 .
N1 C1 C2 C3 -0.6(9) . .
C1 C2 C3 C4 2.4(9) . .
C2 C3 C4 C5 -1.8(8) . .
C1 N1 C5 C4 2.2(7) . .
Er1 N1 C5 C4 -162.0(4) 2_566 .
C1 N1 C5 C6 -176.7(5) . .
Er1 N1 C5 C6 19.1(5) 2_566 .
C3 C4 C5 N1 -0.5(8) . .
C3 C4 C5 C6 178.3(5) . .
C10 N2 C6 C7 -6.4(7) . .
Er1 N2 C6 C7 155.7(4) 2_566 .
C10 N2 C6 C5 172.2(4) . .
Er1 N2 C6 C5 -25.7(5) 2_566 .
N1 C5 C6 N2 3.4(6) . .
C4 C5 C6 N2 -175.4(5) . .
N1 C5 C6 C7 -178.0(4) . .
C4 C5 C6 C7 3.2(8) . .
N2 C6 C7 C8 3.4(8) . .
C5 C6 C7 C8 -175.1(5) . .
C6 C7 C8 C9 1.3(7) . .
C6 C7 C8 C16 -175.7(4) . .
C7 C8 C9 C10 -2.8(7) . .
C16 C8 C9 C10 174.2(4) . .
C6 N2 C10 C9 4.8(7) . .
Er1 N2 C10 C9 -157.1(4) 2_566 .
C6 N2 C10 C11 -175.0(4) . .
Er1 N2 C10 C11 23.2(5) 2_566 .
C8 C9 C10 N2 -0.3(7) . .
C8 C9 C10 C11 179.4(4) . .
C15 N3 C11 C12 -2.0(7) . .
Er1 N3 C11 C12 159.4(4) 2_566 .
C15 N3 C11 C10 174.6(4) . .
Er1 N3 C11 C10 -24.0(5) 2_566 .
N2 C10 C11 N3 1.5(6) . .
C9 C10 C11 N3 -178.2(4) . .
N2 C10 C11 C12 178.2(5) . .
C9 C10 C11 C12 -1.6(8) . .
N3 C11 C12 C13 0.9(8) . .
C10 C11 C12 C13 -175.5(5) . .
C11 C12 C13 C14 1.9(9) . .
C12 C13 C14 C15 -3.3(9) . .
C11 N3 C15 C14 0.4(8) . .
Er1 N3 C15 C14 -159.9(4) 2_566 .
C13 C14 C15 N3 2.3(9) . .
C7 C8 C16 C17 -41.7(8) . .
C9 C8 C16 C17 141.3(5) . .
C7 C8 C16 C21 133.7(5) . .
C9 C8 C16 C21 -43.3(7) . .
C21 C16 C17 C18 -4.4(8) . .
C8 C16 C17 C18 171.1(5) . .
C21 C16 C17 S1 177.1(4) . .
C8 C16 C17 S1 -7.4(8) . .
O1 S1 C17 C18 26.7(5) . .
O3 S1 C17 C18 -95.2(4) . .
O2 S1 C17 C18 145.9(4) . .
O1 S1 C17 C16 -154.7(5) . .
O3 S1 C17 C16 83.4(5) . .
O2 S1 C17 C16 -35.5(5) . .
C16 C17 C18 C19 -0.3(8) . .
S1 C17 C18 C19 178.4(4) . .
C17 C18 C19 C20 4.7(8) . .
C17 C18 C19 S2 -172.2(4) . .
O4 S2 C19 C20 -124.8(5) . .
O5 S2 C19 C20 -3.7(5) . .
O6 S2 C19 C20 115.2(5) . .
O4 S2 C19 C18 52.1(5) . .
O5 S2 C19 C18 173.2(4) . .
O6 S2 C19 C18 -67.9(4) . .
C18 C19 C20 C21 -4.1(8) . .
S2 C19 C20 C21 172.7(4) . .
C19 C20 C21 C16 -0.9(9) . .
C17 C16 C21 C20 5.0(8) . .
C8 C16 C21 C20 -170.8(5) . .
Er1 O8 C22 O7 8.5(11) . .
Er1 O8 C22 C23 -171.9(5) . .
Er1 O7 C22 O8 16.9(10) 2_565 .
Er1 O7 C22 C23 -162.7(4) 2_565 .
O8 C22 C23 C24 157.6(5) . .
O7 C22 C23 C24 -22.8(7) . .
O8 C22 C23 C25 -21.8(8) . .
O7 C22 C23 C25 157.8(5) . .
C25 C23 C24 C25 -0.9(10) . 2_465
C22 C23 C24 C25 179.7(5) . 2_465
C24 C23 C25 C24 0.9(10) . 2_465
C22 C23 C25 C24 -179.7(5) . 2_465
